data_7003132
loop_
_publ_author_name
'Hinchliffe, Alan'
'Mair, Francis S.'
'McInnes, Eric J. L.'
'Pritchard, Robin G.'
'Warren, John E.'

_publ_section_title
;
 Light group 13 chloride diazadiene complexes: consequences of varying
 substituent bulk
;
_journal_issue 2
_journal_name_full 'Dalton Transactions'
_journal_page_first 222
_journal_page_last 233
_journal_paper_doi 10.1039/b712911d
_journal_year 2008
_chemical_compound_source 'synthesis as described'
_chemical_formula_moiety 'C32 H32 N2'
_chemical_formula_sum 'C32 H32 N2'
_chemical_formula_weight 444.6
_space_group_IT_number 15
_symmetry_cell_setting monoclinic
_symmetry_Int_Tables_number 15
_symmetry_space_group_name_Hall '-C 2yc'
_symmetry_space_group_name_H-M 'C 1 2/c 1'
_atom_sites_solution_hydrogens geom
_atom_sites_solution_primary direct
_atom_sites_solution_secondary difmap
_audit_conform_dict_location ftp://ftp.iucr.org/pub/cif_core.dic
_audit_conform_dict_name cif_core.dic
_audit_conform_dict_version 2.2
_audit_creation_date 2003-02-11T07:22:44-00:00
_audit_creation_method 'WinGX routine CIF_UPDATE'
_cell_angle_alpha 90
_cell_angle_beta 102.097(2)
_cell_angle_gamma 90
_cell_formula_units_Z 4
_cell_length_a 13.7318(5)
_cell_length_b 10.9074(5)
_cell_length_c 16.9606(8)
_cell_measurement_reflns_used 7303
_cell_measurement_temperature 150(2)
_cell_measurement_theta_max 27.878
_cell_measurement_theta_min 1.018
_cell_measurement_wavelength 0.71073
_cell_volume 2483.92(19)
_computing_cell_refinement 'HKL Scalepack (Otwinowski & Minor 1997)'
_computing_data_collection 'Collect (Nonius BV, 1997-2000)'
_computing_data_reduction 'HKL Denzo and Scalepack (Otwinowski & Minor 1997)'
_computing_molecular_graphics 'Ortep-3 for Windows (Farrugia, 1997)'
_computing_publication_material 'WinGX publication routines (Farrugia, 1999)'
_computing_structure_refinement 'SHELXL-97 (Sheldrick, 1997)'
_computing_structure_solution 'SHELXS-97 (Sheldrick, 1990)'
_diffrn_ambient_temperature 150(2)
_diffrn_detector 'CCD plate'
_diffrn_measured_fraction_theta_full 0.994
_diffrn_measured_fraction_theta_max 0.994
_diffrn_measurement_device '95mm CCD camera on \k-goniostat'
_diffrn_measurement_device_type KappaCCD
_diffrn_measurement_method 'CCD rotation images, thick slices'
_diffrn_orient_matrix_type 'by Nonius Collect from scalepack cell'
_diffrn_orient_matrix_UB_11 0.488417E-1
_diffrn_orient_matrix_UB_12 -0.307461E-1
_diffrn_orient_matrix_UB_13 -0.315991E-1
_diffrn_orient_matrix_UB_21 -0.1958E-3
_diffrn_orient_matrix_UB_22 -0.821915E-1
_diffrn_orient_matrix_UB_23 0.260176E-1
_diffrn_orient_matrix_UB_31 -0.562258E-1
_diffrn_orient_matrix_UB_32 -0.26545E-1
_diffrn_orient_matrix_UB_33 -0.442783E-1
_diffrn_radiation_monochromator graphite
_diffrn_radiation_probe x-ray
_diffrn_radiation_type MoK\a
_diffrn_radiation_wavelength 0.71073
_diffrn_reflns_av_R_equivalents 0.0844
_diffrn_reflns_av_unetI/netI 0.0995
_diffrn_reflns_limit_h_max 17
_diffrn_reflns_limit_h_min -17
_diffrn_reflns_limit_k_max 14
_diffrn_reflns_limit_k_min -13
_diffrn_reflns_limit_l_max 18
_diffrn_reflns_limit_l_min -22
_diffrn_reflns_number 11695
_diffrn_reflns_reduction_process
;
Scaled and merged with SORTAV
R.H. Blessing, (1987) Cryst. Rev. 1, 3-58
R.H. Blessing, (1989) J. Appl. Cryst. 22, 396-397
;
_diffrn_reflns_theta_full 27.48
_diffrn_reflns_theta_max 27.48
_diffrn_reflns_theta_min 3.03
_diffrn_source 'Enraf Nonius FR590'
_exptl_absorpt_coefficient_mu 0.069
_exptl_absorpt_correction_T_max 0.9932
_exptl_absorpt_correction_T_min 0.9864
_exptl_absorpt_correction_type multi-scan
_exptl_absorpt_process_details
;
R.H. Blessing, Acta Cryst. (1995), A51, 33-38
;
_exptl_crystal_colour yellow
_exptl_crystal_density_diffrn 1.189
_exptl_crystal_density_method 'not measured'
_exptl_crystal_description prism
_exptl_crystal_F_000 952
_exptl_crystal_size_max 0.2
_exptl_crystal_size_mid 0.2
_exptl_crystal_size_min 0.1
_refine_diff_density_max 0.207
_refine_diff_density_min -0.239
_refine_diff_density_rms 0.056
_refine_ls_extinction_method none
_refine_ls_goodness_of_fit_ref 0.977
_refine_ls_hydrogen_treatment mixed
_refine_ls_matrix_type full
_refine_ls_number_parameters 218
_refine_ls_number_reflns 2833
_refine_ls_number_restraints 0
_refine_ls_restrained_S_all 0.977
_refine_ls_R_factor_all 0.1216
_refine_ls_R_factor_gt 0.0527
_refine_ls_shift/su_max 0
_refine_ls_shift/su_mean 0
_refine_ls_structure_factor_coef Fsqd
_refine_ls_weighting_details 'calc w=1/[\s^2^(Fo^2^)+(0.0503P)^2^+0.0000P] where P=(Fo^2^+2Fc^2^)/3'
_refine_ls_weighting_scheme calc
_refine_ls_wR_factor_gt 0.0945
_refine_ls_wR_factor_ref 0.1154
_reflns_number_gt 1585
_reflns_number_total 2833
_reflns_threshold_expression >2sigma(I)
_cod_data_source_file b712911d.txt
_cod_data_source_block 2
_cod_original_sg_symbol_H-M 'C 2/c'
_cod_database_code 7003132

loop_
_symmetry_equiv_pos_as_xyz
'x, y, z'
'-x, y, -z+1/2'
'x+1/2, y+1/2, z'
'-x+1/2, y+1/2, -z+1/2'
'-x, -y, -z'
'x, -y, z-1/2'
'-x+1/2, -y+1/2, -z'
'x+1/2, -y+1/2, z-1/2'

loop_
_atom_site_label
_atom_site_type_symbol
_atom_site_fract_x
_atom_site_fract_y
_atom_site_fract_z
_atom_site_U_iso_or_equiv
_atom_site_adp_type
_atom_site_occupancy
_atom_site_calc_flag
_atom_site_refinement_flags
_atom_site_disorder_assembly
_atom_site_disorder_group
N1 N 0.10256(10) 0.32440(11) 0.31487(8) 0.0265(4) Uani 1 d . . .
C2 C 0.03435(12) 0.40453(13) 0.29110(9) 0.0247(4) Uani 1 d . . .
C10 C 0.12617(12) 0.23016(14) 0.26447(9) 0.0255(4) Uani 1 d . . .
C11 C 0.12858(12) 0.10818(14) 0.29230(10) 0.0269(4) Uani 1 d . . .
C12 C 0.16029(13) 0.01806(16) 0.24565(11) 0.0344(5) Uani 1 d . . .
C13 C 0.19137(13) 0.04608(17) 0.17487(11) 0.0369(5) Uani 1 d . . .
C14 C 0.19015(13) 0.16579(17) 0.14884(11) 0.0356(5) Uani 1 d . . .
C15 C 0.15724(13) 0.25776(16) 0.19343(10) 0.0308(4) Uani 1 d . . .
C16 C 0.09835(14) 0.07933(16) 0.37175(10) 0.0327(4) Uani 1 d . . .
C17 C 0.17900(16) 0.1209(2) 0.44280(12) 0.0416(5) Uani 1 d . . .
C18 C 0.07508(19) -0.05553(18) 0.38259(15) 0.0474(6) Uani 1 d . . .
C20 C 0.02108(12) 0.50393(13) 0.34812(10) 0.0250(4) Uani 1 d . . .
C21 C -0.06145(14) 0.58116(15) 0.33221(12) 0.0317(4) Uani 1 d . . .
C22 C -0.07374(16) 0.67113(16) 0.38773(12) 0.0380(5) Uani 1 d . . .
C23 C -0.00356(15) 0.68432(16) 0.45870(12) 0.0379(5) Uani 1 d . . .
C24 C 0.07914(15) 0.60910(16) 0.47410(12) 0.0361(5) Uani 1 d . . .
C25 C 0.09126(14) 0.51922(16) 0.41950(10) 0.0307(4) Uani 1 d . . .
H12 H 0.1638(12) -0.0692(16) 0.2649(9) 0.034(5) Uiso 1 d . . .
H13 H 0.2124(13) -0.0206(17) 0.1425(11) 0.050(5) Uiso 1 d . . .
H14 H 0.2141(12) 0.1862(14) 0.0986(11) 0.039(5) Uiso 1 d . . .
H15 H 0.1551(12) 0.3471(14) 0.1753(10) 0.033(4) Uiso 1 d . . .
H16 H 0.0372(12) 0.1292(14) 0.3723(9) 0.028(4) Uiso 1 d . . .
H17A H 0.2443(15) 0.0748(17) 0.4435(11) 0.057(6) Uiso 1 d . . .
H17B H 0.1594(14) 0.1008(16) 0.4962(12) 0.055(6) Uiso 1 d . . .
H17C H 0.1952(14) 0.2133(18) 0.4409(11) 0.054(6) Uiso 1 d . . .
H18A H 0.1393(16) -0.1066(17) 0.3863(12) 0.058(6) Uiso 1 d . . .
H18B H 0.0266(16) -0.0907(16) 0.3346(13) 0.054(6) Uiso 1 d . . .
H18C H 0.0482(15) -0.0645(17) 0.4350(13) 0.062(6) Uiso 1 d . . .
H21 H -0.1117(13) 0.5727(15) 0.2824(11) 0.035(5) Uiso 1 d . . .
H22 H -0.1299(14) 0.7228(16) 0.3760(10) 0.044(5) Uiso 1 d . . .
H23 H -0.0125(13) 0.7515(17) 0.4994(11) 0.050(5) Uiso 1 d . . .
H24 H 0.1303(14) 0.6180(15) 0.5255(12) 0.047(6) Uiso 1 d . . .
H25 H 0.1481(13) 0.4650(15) 0.4318(10) 0.034(5) Uiso 1 d . . .

loop_
_atom_site_aniso_label
_atom_site_aniso_U_11
_atom_site_aniso_U_22
_atom_site_aniso_U_33
_atom_site_aniso_U_23
_atom_site_aniso_U_13
_atom_site_aniso_U_12
N1 0.0270(8) 0.0256(7) 0.0266(8) -0.0003(6) 0.0049(7) -0.0003(6)
C2 0.0256(10) 0.0241(8) 0.0250(9) 0.0012(7) 0.0067(8) -0.0033(7)
C10 0.0212(9) 0.0274(8) 0.0257(9) -0.0020(8) -0.0003(8) 0.0017(7)
C11 0.0214(9) 0.0299(9) 0.0267(9) -0.0007(8) -0.0011(8) 0.0008(7)
C12 0.0313(10) 0.0283(10) 0.0405(11) -0.0019(9) 0.0008(9) 0.0055(8)
C13 0.0339(11) 0.0386(10) 0.0383(11) -0.0071(9) 0.0075(9) 0.0087(8)
C14 0.0315(10) 0.0450(11) 0.0306(10) -0.0010(9) 0.0070(9) 0.0062(8)
C15 0.0288(10) 0.0328(10) 0.0299(10) 0.0007(8) 0.0041(8) 0.0015(8)
C16 0.0309(11) 0.0311(9) 0.0343(11) 0.0060(8) 0.0033(9) 0.0018(8)
C17 0.0411(13) 0.0500(13) 0.0314(12) 0.0052(10) 0.0025(10) 0.0017(10)
C18 0.0553(15) 0.0379(12) 0.0483(14) 0.0081(10) 0.0091(13) -0.0042(11)
C20 0.0285(10) 0.0246(8) 0.0226(9) 0.0002(7) 0.0072(8) -0.0033(7)
C21 0.0323(11) 0.0280(9) 0.0343(11) -0.0004(8) 0.0059(10) -0.0009(8)
C22 0.0431(13) 0.0274(9) 0.0474(13) -0.0007(9) 0.0185(11) 0.0008(9)
C23 0.0514(13) 0.0296(10) 0.0379(12) -0.0070(9) 0.0216(11) -0.0084(9)
C24 0.0426(12) 0.0375(11) 0.0289(11) -0.0049(9) 0.0092(10) -0.0115(9)
C25 0.0325(11) 0.0325(9) 0.0281(10) -0.0009(8) 0.0083(9) -0.0033(8)

loop_
_atom_type_symbol
_atom_type_description
_atom_type_scat_dispersion_real
_atom_type_scat_dispersion_imag
_atom_type_scat_source
C C 0.0033 0.0016 'International Tables Vol C Tables 4.2.6.8 and 6.1.1.4'
H H 0 0 'International Tables Vol C Tables 4.2.6.8 and 6.1.1.4'
N N 0.0061 0.0033 'International Tables Vol C Tables 4.2.6.8 and 6.1.1.4'

loop_
_geom_angle_atom_site_label_1
_geom_angle_atom_site_label_2
_geom_angle_atom_site_label_3
_geom_angle
_geom_angle_site_symmetry_1
_geom_angle_site_symmetry_3
_geom_angle_publ_flag
C2 N1 C10 123.28(14) . . ?
N1 C2 C20 118.20(15) . . ?
N1 C2 C2 124.31(12) . 2 ?
C20 C2 C2 117.49(12) . 2 ?
C15 C10 C11 120.24(14) . . ?
C15 C10 N1 121.02(14) . . ?
C11 C10 N1 118.34(13) . . ?
C12 C11 C10 117.76(15) . . ?
C12 C11 C16 122.28(15) . . ?
C10 C11 C16 119.96(14) . . ?
C11 C12 C13 121.77(17) . . ?
C11 C12 H12 119.1(9) . . ?
C13 C12 H12 119.1(9) . . ?
C14 C13 C12 120.00(17) . . ?
C14 C13 H13 120.2(10) . . ?
C12 C13 H13 119.8(10) . . ?
C13 C14 C15 119.61(16) . . ?
C13 C14 H14 120.0(9) . . ?
C15 C14 H14 120.4(9) . . ?
C14 C15 C10 120.60(16) . . ?
C14 C15 H15 121.3(9) . . ?
C10 C15 H15 118.1(9) . . ?
C11 C16 C18 114.13(16) . . ?
C11 C16 C17 110.50(15) . . ?
C18 C16 C17 109.11(17) . . ?
C11 C16 H16 106.3(9) . . ?
C18 C16 H16 109.0(9) . . ?
C17 C16 H16 107.6(9) . . ?
C16 C17 H17A 110.6(11) . . ?
C16 C17 H17B 110.8(11) . . ?
H17A C17 H17B 106.1(15) . . ?
C16 C17 H17C 113.0(10) . . ?
H17A C17 H17C 106.6(15) . . ?
H17B C17 H17C 109.5(14) . . ?
C16 C18 H18A 109.2(10) . . ?
C16 C18 H18B 112.8(10) . . ?
H18A C18 H18B 104.7(16) . . ?
C16 C18 H18C 108.4(11) . . ?
H18A C18 H18C 110.5(16) . . ?
H18B C18 H18C 111.2(15) . . ?
C25 C20 C21 118.92(15) . . ?
C25 C20 C2 119.74(15) . . ?
C21 C20 C2 121.33(16) . . ?
C20 C21 C22 120.24(19) . . ?
C20 C21 H21 120.6(10) . . ?
C22 C21 H21 119.1(10) . . ?
C23 C22 C21 120.01(19) . . ?
C23 C22 H22 120.8(11) . . ?
C21 C22 H22 119.2(11) . . ?
C24 C23 C22 119.89(17) . . ?
C24 C23 H23 120.3(11) . . ?
C22 C23 H23 119.8(11) . . ?
C23 C24 C25 120.29(19) . . ?
C23 C24 H24 120.4(10) . . ?
C25 C24 H24 119.3(10) . . ?
C24 C25 C20 120.64(18) . . ?
C24 C25 H25 119.7(11) . . ?
C20 C25 H25 119.7(10) . . ?

loop_
_geom_bond_atom_site_label_1
_geom_bond_atom_site_label_2
_geom_bond_distance
_geom_bond_site_symmetry_2
_geom_bond_publ_flag
N1 C2 1.2828(19) . ?
N1 C10 1.4172(19) . ?
C2 C20 1.489(2) . ?
C2 C2 1.511(3) 2 ?
C10 C15 1.393(2) . ?
C10 C11 1.410(2) . ?
C11 C12 1.388(2) . ?
C11 C16 1.524(2) . ?
C12 C13 1.390(2) . ?
C12 H12 1.004(16) . ?
C13 C14 1.377(2) . ?
C13 H13 0.991(18) . ?
C14 C15 1.388(2) . ?
C14 H14 1.000(16) . ?
C15 H15 1.020(15) . ?
C16 C18 1.525(3) . ?
C16 C17 1.525(3) . ?
C16 H16 1.003(16) . ?
C17 H17A 1.03(2) . ?
C17 H17B 1.02(2) . ?
C17 H17C 1.035(19) . ?
C18 H18A 1.03(2) . ?
C18 H18B 1.01(2) . ?
C18 H18C 1.04(2) . ?
C20 C25 1.390(2) . ?
C20 C21 1.392(2) . ?
C21 C22 1.395(2) . ?
C21 H21 0.977(19) . ?
C22 C23 1.383(3) . ?
C22 H22 0.943(18) . ?
C23 C24 1.381(3) . ?
C23 H23 1.032(18) . ?
C24 C25 1.382(2) . ?
C24 H24 1.00(2) . ?
C25 H25 0.967(18) . ?

loop_
_geom_torsion_atom_site_label_1
_geom_torsion_atom_site_label_2
_geom_torsion_atom_site_label_3
_geom_torsion_atom_site_label_4
_geom_torsion
_geom_torsion_site_symmetry_1
_geom_torsion_site_symmetry_2
_geom_torsion_site_symmetry_3
_geom_torsion_site_symmetry_4
_geom_torsion_publ_flag
C10 N1 C2 C20 -176.03(12) . . . . ?
C10 N1 C2 C2 4.4(2) . . . 2 ?
C2 N1 C10 C15 59.3(2) . . . . ?
C2 N1 C10 C11 -127.91(16) . . . . ?
C15 C10 C11 C12 -1.6(2) . . . . ?
N1 C10 C11 C12 -174.44(15) . . . . ?
C15 C10 C11 C16 177.60(16) . . . . ?
N1 C10 C11 C16 4.7(2) . . . . ?
C10 C11 C12 C13 1.7(3) . . . . ?
C16 C11 C12 C13 -177.45(16) . . . . ?
C11 C12 C13 C14 -0.8(3) . . . . ?
C12 C13 C14 C15 -0.4(3) . . . . ?
C13 C14 C15 C10 0.5(3) . . . . ?
C11 C10 C15 C14 0.5(3) . . . . ?
N1 C10 C15 C14 173.20(15) . . . . ?
C12 C11 C16 C18 -17.9(3) . . . . ?
C10 C11 C16 C18 162.96(17) . . . . ?
C12 C11 C16 C17 105.49(19) . . . . ?
C10 C11 C16 C17 -73.6(2) . . . . ?
N1 C2 C20 C25 10.0(2) . . . . ?
C2 C2 C20 C25 -170.36(14) 2 . . . ?
N1 C2 C20 C21 -168.81(14) . . . . ?
C2 C2 C20 C21 10.8(2) 2 . . . ?
C25 C20 C21 C22 -0.8(2) . . . . ?
C2 C20 C21 C22 178.02(14) . . . . ?
C20 C21 C22 C23 0.3(2) . . . . ?
C21 C22 C23 C24 0.6(2) . . . . ?
C22 C23 C24 C25 -1.1(2) . . . . ?
C23 C24 C25 C20 0.6(2) . . . . ?
C21 C20 C25 C24 0.4(2) . . . . ?
C2 C20 C25 C24 -178.49(14) . . . . ?
